data_2209219
loop_
_publ_author_name
'Yue-Qin Yu'
'Ai-Xiang Dong'
'Xue-Mei Li'
'Ping-Kai Ouyang'
'Shu-Sheng Zhang'

_publ_section_title 1-{[2-(Bromomethyl)-2-(4-chlorophenyl)-1,3-dioxolan-4-yl]methyl}-1<i>H</i>-1,2,4-triazole
_journal_coeditor_code IS2026
_journal_issue 6
_journal_name_full 'Acta Crystallographica Section E'
_journal_page_first o2183
_journal_page_last o2184
_journal_paper_doi 10.1107/S1600536806015406
_journal_volume 62
_journal_year 2006
_chemical_formula_iupac 'C13 H13 Br Cl N3 O2'
_chemical_formula_moiety 'C13 H13 Br Cl N3 O2'
_chemical_formula_sum 'C13 H13 Br Cl N3 O2'
_chemical_formula_weight 358.62
_chemical_name_systematic
;
1-{[2-(Bromomethyl)-2-(4-chlorophenyl)-1,3-dioxolan-4-yl]methyl}-
1H-1,2,4-triazole
;
_space_group_IT_number 14
_symmetry_cell_setting monoclinic
_symmetry_space_group_name_Hall '-P 2ybc'
_symmetry_space_group_name_H-M 'P 1 21/c 1'
_atom_sites_solution_hydrogens geom
_atom_sites_solution_primary direct
_atom_sites_solution_secondary difmap
_audit_creation_method SHELXL97
_cell_angle_alpha 90.00
_cell_angle_beta 101.4190(10)
_cell_angle_gamma 90.00
_cell_formula_units_Z 4
_cell_length_a 17.0510(12)
_cell_length_b 7.6708(6)
_cell_length_c 11.2732(8)
_cell_measurement_reflns_used 3632
_cell_measurement_temperature 293(2)
_cell_measurement_theta_max 25.8
_cell_measurement_theta_min 2.4
_cell_volume 1445.29(18)
_computing_cell_refinement 'SAINT (Siemens, 1996)'
_computing_data_collection 'SMART (Siemens, 1996)'
_computing_data_reduction SAINT
_computing_molecular_graphics SHELXTL
_computing_publication_material 'SHELXTL, PARST (Nardelli, 1995) and PLATON (Spek, 2003)'
_computing_structure_refinement SHELXTL
_computing_structure_solution 'SHELXTL (Sheldrick, 1997)'
_diffrn_ambient_temperature 293(2)
_diffrn_detector_area_resol_mean 8.33
_diffrn_measured_fraction_theta_full 0.992
_diffrn_measured_fraction_theta_max 0.992
_diffrn_measurement_device_type 'Siemens SMART 1000 CCD area-detector'
_diffrn_measurement_method \w
_diffrn_radiation_monochromator graphite
_diffrn_radiation_source 'fine-focus sealed tube'
_diffrn_radiation_type MoK\a
_diffrn_radiation_wavelength 0.71073
_diffrn_reflns_av_R_equivalents 0.0178
_diffrn_reflns_av_sigmaI/netI 0.0206
_diffrn_reflns_limit_h_max 20
_diffrn_reflns_limit_h_min -21
_diffrn_reflns_limit_k_max 9
_diffrn_reflns_limit_k_min -8
_diffrn_reflns_limit_l_max 13
_diffrn_reflns_limit_l_min -8
_diffrn_reflns_number 8083
_diffrn_reflns_theta_full 26.02
_diffrn_reflns_theta_max 26.02
_diffrn_reflns_theta_min 2.44
_diffrn_standards_number 0
_exptl_absorpt_coefficient_mu 3.033
_exptl_absorpt_correction_T_max 0.7934
_exptl_absorpt_correction_T_min 0.4166
_exptl_absorpt_correction_type multi-scan
_exptl_absorpt_process_details '(SADABS; Sheldrick, 1996)'
_exptl_crystal_colour colourless
_exptl_crystal_density_diffrn 1.648
_exptl_crystal_density_method 'not measured'
_exptl_crystal_description plate
_exptl_crystal_F_000 720
_exptl_crystal_size_max 0.35
_exptl_crystal_size_mid 0.25
_exptl_crystal_size_min 0.08
_refine_diff_density_max 0.384
_refine_diff_density_min -0.227
_refine_ls_extinction_method none
_refine_ls_goodness_of_fit_ref 1.042
_refine_ls_hydrogen_treatment constr
_refine_ls_matrix_type full
_refine_ls_number_parameters 181
_refine_ls_number_reflns 2828
_refine_ls_number_restraints 0
_refine_ls_restrained_S_all 1.042
_refine_ls_R_factor_all 0.0386
_refine_ls_R_factor_gt 0.0303
_refine_ls_shift/su_max 0.001
_refine_ls_shift/su_mean 0.000
_refine_ls_structure_factor_coef Fsqd
_refine_ls_weighting_details 'calc w = 1/[\s^2^(Fo^2^)+(0.0417P)^2^+0.4373P] where P=(Fo^2^+2Fc^2^)/3'
_refine_ls_weighting_scheme calc
_refine_ls_wR_factor_gt 0.0753
_refine_ls_wR_factor_ref 0.0791
_reflns_number_gt 2342
_reflns_number_total 2828
_reflns_threshold_expression I>2\s(I)
_cod_data_source_file is2026.cif
_cod_data_source_block I
_cod_depositor_comments
;
The following automatic conversions were performed:
'_symmetry_cell_setting' value 'Monoclinic' changed to 'monoclinic'
according to '/home/saulius/struct/CIF-dictionaries/cif_core.dic'
dictionary named 'cif_core.dic' version 2.4.1 from 2010-06-29.

Automatic conversion script
Id: cif_fix_enum 1527 2010-12-29 10:47:43Z saulius 

The following automatic conversions were performed:

'_symmetry_cell_setting' value 'Monoclinic' changed to 'monoclinic'
according to /home/saulius/struct/CIF-dictionaries/cif_core.dic
dictionary named 'cif_core.dic' version 2.4.1 from 2010-06-29.

Automatic conversion script
Id: cif_fix_values 1715 2011-07-08 13:25:40Z adriana 
;
_cod_original_sg_symbol_H-M 'P 21/c'
_cod_database_code 2209219
_cod_database_fobs_code 2209219

loop_
_symmetry_equiv_pos_as_xyz
'x, y, z'
'-x, y+1/2, -z+1/2'
'-x, -y, -z'
'x, -y-1/2, z-1/2'

loop_
_atom_site_type_symbol
_atom_site_label
_atom_site_fract_x
_atom_site_fract_y
_atom_site_fract_z
_atom_site_U_iso_or_equiv
_atom_site_adp_type
_atom_site_calc_flag
_atom_site_refinement_flags
_atom_site_occupancy
Br Br1 0.231617(16) 0.53229(4) 0.38913(2) 0.06165(12) Uani d . 1
Cl Cl1 0.49519(4) -0.38065(11) 0.66689(7) 0.0763(2) Uani d . 1
O O1 0.26582(9) 0.1601(2) 0.27864(13) 0.0475(4) Uani d . 1
O O2 0.19056(8) 0.1313(2) 0.42255(12) 0.0438(4) Uani d . 1
N N1 0.01959(10) 0.1945(2) 0.33571(16) 0.0441(4) Uani d . 1
N N2 -0.04335(13) 0.0841(3) 0.3300(2) 0.0609(6) Uani d . 1
N N3 -0.04640(12) 0.2940(3) 0.46845(19) 0.0597(6) Uani d . 1
C C1 0.42903(13) -0.2255(3) 0.5896(2) 0.0482(5) Uani d . 1
C C2 0.43695(13) -0.1738(3) 0.4762(2) 0.0493(5) Uani d . 1
H H2B 0.4763 -0.2223 0.4399 0.059 Uiso calc R 1
C C3 0.38551(13) -0.0481(3) 0.4165(2) 0.0448(5) Uani d . 1
H H3B 0.3909 -0.0108 0.3400 0.054 Uiso calc R 1
C C4 0.32597(12) 0.0228(3) 0.46991(19) 0.0396(5) Uani d . 1
C C5 0.31970(14) -0.0319(3) 0.5848(2) 0.0481(5) Uani d . 1
H H5A 0.2802 0.0152 0.6213 0.058 Uiso calc R 1
C C6 0.37143(14) -0.1554(3) 0.6456(2) 0.0515(6) Uani d . 1
H H6A 0.3675 -0.1906 0.7232 0.062 Uiso calc R 1
C C7 0.27013(12) 0.1627(3) 0.40526(18) 0.0409(5) Uani d . 1
C C8 0.20632(15) 0.0308(4) 0.2328(2) 0.0550(6) Uani d . 1
H H8A 0.2292 -0.0854 0.2398 0.066 Uiso calc R 1
H H8B 0.1823 0.0531 0.1487 0.066 Uiso calc R 1
C C9 0.14507(13) 0.0517(3) 0.3139(2) 0.0457(5) Uani d . 1
H H9A 0.1242 -0.0621 0.3322 0.055 Uiso calc R 1
C C10 0.07803(13) 0.1712(3) 0.2591(2) 0.0488(5) Uani d . 1
H H10A 0.1000 0.2840 0.2444 0.059 Uiso calc R 1
H H10B 0.0514 0.1242 0.1817 0.059 Uiso calc R 1
C C11 0.01619(14) 0.3151(3) 0.4178(2) 0.0529(6) Uani d . 1
H H11A 0.0535 0.4042 0.4376 0.063 Uiso calc R 1
C C12 -0.08017(15) 0.1505(4) 0.4114(2) 0.0605(7) Uani d . 1
H H12A -0.1266 0.1015 0.4284 0.073 Uiso calc R 1
C C13 0.30008(14) 0.3381(3) 0.4560(2) 0.0498(5) Uani d . 1
H H13A 0.3532 0.3573 0.4399 0.060 Uiso calc R 1
H H13B 0.3044 0.3363 0.5431 0.060 Uiso calc R 1

loop_
_atom_site_aniso_label
_atom_site_aniso_U_11
_atom_site_aniso_U_22
_atom_site_aniso_U_33
_atom_site_aniso_U_12
_atom_site_aniso_U_13
_atom_site_aniso_U_23
Br1 0.06845(19) 0.04859(17) 0.0683(2) 0.00422(12) 0.01444(14) 0.00650(12)
Cl1 0.0714(4) 0.0859(5) 0.0750(5) 0.0325(4) 0.0226(4) 0.0270(4)
O1 0.0466(8) 0.0618(10) 0.0354(8) 0.0018(7) 0.0110(6) 0.0015(7)
O2 0.0338(7) 0.0622(10) 0.0354(7) 0.0000(7) 0.0071(6) -0.0039(7)
N1 0.0364(9) 0.0475(11) 0.0454(10) -0.0001(8) 0.0010(8) -0.0069(8)
N2 0.0567(12) 0.0615(13) 0.0642(14) -0.0152(10) 0.0113(11) -0.0149(11)
N3 0.0545(12) 0.0676(14) 0.0579(13) 0.0015(10) 0.0135(10) -0.0145(11)
C1 0.0419(12) 0.0506(13) 0.0507(13) 0.0058(10) 0.0055(10) 0.0064(11)
C2 0.0424(12) 0.0572(14) 0.0497(13) 0.0041(10) 0.0126(10) -0.0048(11)
C3 0.0431(12) 0.0555(14) 0.0372(11) 0.0007(10) 0.0111(9) -0.0020(10)
C4 0.0356(10) 0.0462(12) 0.0370(11) -0.0028(9) 0.0071(9) -0.0039(9)
C5 0.0414(12) 0.0642(15) 0.0410(12) 0.0050(11) 0.0135(10) 0.0008(11)
C6 0.0485(12) 0.0653(16) 0.0415(12) 0.0037(11) 0.0104(10) 0.0078(11)
C7 0.0368(10) 0.0523(13) 0.0347(11) 0.0012(9) 0.0097(8) -0.0019(10)
C8 0.0486(13) 0.0712(17) 0.0440(13) 0.0024(12) 0.0061(10) -0.0122(12)
C9 0.0451(12) 0.0496(14) 0.0411(12) -0.0027(10) 0.0058(9) -0.0063(10)
C10 0.0471(12) 0.0566(14) 0.0408(12) 0.0009(10) 0.0044(10) -0.0035(10)
C11 0.0497(13) 0.0508(14) 0.0559(14) -0.0031(11) 0.0047(11) -0.0125(11)
C12 0.0508(14) 0.0704(18) 0.0614(16) -0.0115(13) 0.0136(12) -0.0024(13)
C13 0.0423(12) 0.0531(14) 0.0528(13) 0.0007(10) 0.0066(10) -0.0007(11)

loop_
_atom_type_symbol
_atom_type_description
_atom_type_scat_dispersion_real
_atom_type_scat_dispersion_imag
_atom_type_scat_source
C C 0.0033 0.0016 'International Tables Vol C Tables 4.2.6.8 and 6.1.1.4'
H H 0.0000 0.0000 'International Tables Vol C Tables 4.2.6.8 and 6.1.1.4'
N N 0.0061 0.0033 'International Tables Vol C Tables 4.2.6.8 and 6.1.1.4'
O O 0.0106 0.0060 'International Tables Vol C Tables 4.2.6.8 and 6.1.1.4'
Cl Cl 0.1484 0.1585 'International Tables Vol C Tables 4.2.6.8 and 6.1.1.4'
Br Br -0.2901 2.4595 'International Tables Vol C Tables 4.2.6.8 and 6.1.1.4'

loop_
_geom_angle_atom_site_label_1
_geom_angle_atom_site_label_2
_geom_angle_atom_site_label_3
_geom_angle
_geom_angle_publ_flag
C7 O1 C8 105.32(17) yes
C7 O2 C9 108.63(15) ?
C11 N1 N2 109.04(19) ?
C11 N1 C10 129.4(2) ?
N2 N1 C10 121.58(18) ?
C12 N2 N1 102.00(19) ?
C11 N3 C12 101.5(2) ?
C2 C1 C6 121.7(2) ?
C2 C1 Cl1 119.26(18) ?
C6 C1 Cl1 119.03(18) ?
C1 C2 C3 119.0(2) ?
C1 C2 H2B 120.5 ?
C3 C2 H2B 120.5 ?
C2 C3 C4 120.6(2) ?
C2 C3 H3B 119.7 ?
C4 C3 H3B 119.7 ?
C5 C4 C3 119.0(2) ?
C5 C4 C7 120.30(19) ?
C3 C4 C7 120.68(19) ?
C6 C5 C4 120.8(2) ?
C6 C5 H5A 119.6 ?
C4 C5 H5A 119.6 ?
C1 C6 C5 118.9(2) ?
C1 C6 H6A 120.5 ?
C5 C6 H6A 120.5 ?
O1 C7 O2 105.92(16) yes
O1 C7 C13 109.91(18) yes
O2 C7 C13 110.94(17) no
O1 C7 C4 112.08(17) yes
O2 C7 C4 109.68(17) no
C13 C7 C4 108.33(17) no
O1 C8 C9 103.27(18) ?
O1 C8 H8A 111.1 ?
C9 C8 H8A 111.1 ?
O1 C8 H8B 111.1 ?
C9 C8 H8B 111.1 ?
H8A C8 H8B 109.1 ?
O2 C9 C10 109.12(18) ?
O2 C9 C8 103.63(17) ?
C10 C9 C8 112.0(2) ?
O2 C9 H9A 110.6 ?
C10 C9 H9A 110.6 ?
C8 C9 H9A 110.6 ?
N1 C10 C9 112.78(19) ?
N1 C10 H10A 109.0 ?
C9 C10 H10A 109.0 ?
N1 C10 H10B 109.0 ?
C9 C10 H10B 109.0 ?
H10A C10 H10B 107.8 ?
N3 C11 N1 111.8(2) ?
N3 C11 H11A 124.1 ?
N1 C11 H11A 124.1 ?
N2 C12 N3 115.7(2) ?
N2 C12 H12A 122.2 ?
N3 C12 H12A 122.2 ?
C7 C13 Br1 113.73(15) ?
C7 C13 H13A 108.8 ?
Br1 C13 H13A 108.8 ?
C7 C13 H13B 108.8 ?
Br1 C13 H13B 108.8 ?
H13A C13 H13B 107.7 ?

loop_
_geom_bond_atom_site_label_1
_geom_bond_atom_site_label_2
_geom_bond_distance
_geom_bond_publ_flag
Br1 C13 1.949(2) yes
Cl1 C1 1.749(2) yes
O1 C7 1.415(2) yes
O1 C8 1.439(3) yes
O2 C7 1.429(2) yes
O2 C9 1.448(3) yes
N1 C11 1.318(3) ?
N1 N2 1.359(3) yes
N1 C10 1.453(3) ?
N2 C12 1.312(3) ?
N3 C11 1.316(3) ?
N3 C12 1.346(3) ?
C1 C2 1.370(3) ?
C1 C6 1.378(3) ?
C2 C3 1.385(3) ?
C2 H2B 0.9300 ?
C3 C4 1.389(3) ?
C3 H3B 0.9300 ?
C4 C5 1.385(3) ?
C4 C7 1.521(3) ?
C5 C6 1.381(3) ?
C5 H5A 0.9300 ?
C6 H6A 0.9300 ?
C7 C13 1.511(3) yes
C8 C9 1.527(3) yes
C8 H8A 0.9700 ?
C8 H8B 0.9700 ?
C9 C10 1.499(3) yes
C9 H9A 0.9800 ?
C10 H10A 0.9700 ?
C10 H10B 0.9700 ?
C11 H11A 0.9300 ?
C12 H12A 0.9300 ?
C13 H13A 0.9700 ?
C13 H13B 0.9700 ?

loop_
_geom_hbond_atom_site_label_D
_geom_hbond_atom_site_label_H
_geom_hbond_atom_site_label_A
_geom_hbond_site_symmetry_A
_geom_hbond_distance_DH
_geom_hbond_distance_HA
_geom_hbond_distance_DA
_geom_hbond_angle_DHA
_geom_hbond_publ_flag
C3 H3B O1 1_555 0.93 2.48 2.806(3) 100 yes
C10 H10A N2 2_555 0.97 2.57 3.340(3) 136 yes
C11 H11A N3 3_566 0.93 2.56 3.262(3) 133 yes

loop_
_geom_torsion_atom_site_label_1
_geom_torsion_atom_site_label_2
_geom_torsion_atom_site_label_3
_geom_torsion_atom_site_label_4
_geom_torsion
C11 N1 N2 C12 0.2(3)
C10 N1 N2 C12 -179.8(2)
C6 C1 C2 C3 -0.2(4)
Cl1 C1 C2 C3 -178.60(18)
C1 C2 C3 C4 -0.9(3)
C2 C3 C4 C5 1.1(3)
C2 C3 C4 C7 179.1(2)
C3 C4 C5 C6 -0.2(3)
C7 C4 C5 C6 -178.2(2)
C2 C1 C6 C5 1.1(4)
Cl1 C1 C6 C5 179.49(19)
C4 C5 C6 C1 -0.8(4)
C8 O1 C7 O2 -34.9(2)
C8 O1 C7 C13 -154.84(18)
C8 O1 C7 C4 84.6(2)
C9 O2 C7 O1 19.5(2)
C9 O2 C7 C13 138.74(19)
C9 O2 C7 C4 -101.63(19)
C5 C4 C7 O1 -159.8(2)
C3 C4 C7 O1 22.2(3)
C5 C4 C7 O2 -42.5(3)
C3 C4 C7 O2 139.6(2)
C5 C4 C7 C13 78.7(3)
C3 C4 C7 C13 -99.2(2)
C7 O1 C8 C9 35.8(2)
C7 O2 C9 C10 -116.77(19)
C7 O2 C9 C8 2.7(2)
O1 C8 C9 O2 -23.2(2)
O1 C8 C9 C10 94.2(2)
C11 N1 C10 C9 92.4(3)
N2 N1 C10 C9 -87.5(3)
O2 C9 C10 N1 -65.2(2)
C8 C9 C10 N1 -179.29(19)
C12 N3 C11 N1 0.5(3)
N2 N1 C11 N3 -0.5(3)
C10 N1 C11 N3 179.5(2)
N1 N2 C12 N3 0.1(3)
C11 N3 C12 N2 -0.4(3)
O1 C7 C13 Br1 60.5(2)
O2 C7 C13 Br1 -56.3(2)
C4 C7 C13 Br1 -176.74(14)
